data_7251579
loop_
_publ_author_name
'Fu, Xue-Ju'
'Qi, Ting'
'Zhang, Xin'
'Xu, Ke'
'Huang, Wei'
'Peng, Cheng'
'Li, Jun-Long'
'Han, Bo'
'Zhan, Gu'

_publ_section_title
;
 Water-promoted deconstructive amination of alkenes through single-carbon
 deletion: access to fully substituted pyrroles
;
_journal_issue 13
_journal_name_full 'Green Chemistry'
_journal_page_first 5633
_journal_page_last 5641
_journal_paper_doi 10.1039/D5GC06491K
_journal_volume 28
_journal_year 2026
_chemical_absolute_configuration unk
_chemical_formula_sum 'C20 H17 N3 O2'
_chemical_formula_weight 331.36
_space_group_crystal_system monoclinic
_space_group_IT_number 4
_space_group_name_Hall 'P 2yb'
_space_group_name_H-M_alt 'P 1 21 1'
_atom_sites_solution_hydrogens geom
_audit_block_doi 10.5517/ccdc.csd.cc2ns8k9
_audit_creation_method SHELXL-2016/6
_audit_update_record
;
2025-06-22 deposited with the CCDC.	2026-01-28 downloaded from the CCDC.
;
_cell_angle_alpha 90
_cell_angle_beta 101.786(4)
_cell_angle_gamma 90
_cell_formula_units_Z 2
_cell_length_a 6.9335(4)
_cell_length_b 15.0785(7)
_cell_length_c 8.7254(5)
_cell_measurement_reflns_used 4611
_cell_measurement_temperature 293(2)
_cell_measurement_theta_max 67.55
_cell_measurement_theta_min 5.18
_cell_volume 892.98(8)
_computing_structure_refinement 'SHELXL-2016/6 (Sheldrick, 2016)'
_computing_structure_solution 'SHELXT 2014/5 (Sheldrick, 2014)'
_diffrn_ambient_temperature 293(2)
_diffrn_measured_fraction_theta_full 0.995
_diffrn_measured_fraction_theta_max 0.991
_diffrn_measurement_device_type 'Bruker APEX-II CCD'
_diffrn_measurement_method '\f and \w scans'
_diffrn_radiation_type CuK\a
_diffrn_radiation_wavelength 1.54178
_diffrn_reflns_av_R_equivalents 0.0602
_diffrn_reflns_av_unetI/netI 0.0603
_diffrn_reflns_Laue_measured_fraction_full 0.995
_diffrn_reflns_Laue_measured_fraction_max 0.991
_diffrn_reflns_limit_h_max 7
_diffrn_reflns_limit_h_min -8
_diffrn_reflns_limit_k_max 18
_diffrn_reflns_limit_k_min -17
_diffrn_reflns_limit_l_max 10
_diffrn_reflns_limit_l_min -10
_diffrn_reflns_number 9432
_diffrn_reflns_point_group_measured_fraction_full 0.976
_diffrn_reflns_point_group_measured_fraction_max 0.969
_diffrn_reflns_theta_full 67.679
_diffrn_reflns_theta_max 68.569
_diffrn_reflns_theta_min 5.178
_exptl_absorpt_coefficient_mu 0.658
_exptl_crystal_density_diffrn 1.232
_exptl_crystal_F_000 348
_refine_diff_density_max 0.154
_refine_diff_density_min -0.197
_refine_diff_density_rms 0.044
_refine_ls_abs_structure_details
;
 Flack x determined using 897 quotients [(I+)-(I-)]/[(I+)+(I-)]
 (Parsons, Flack and Wagner, Acta Cryst. B69 (2013) 249-259).
;
_refine_ls_abs_structure_Flack -0.3(2)
_refine_ls_extinction_method none
_refine_ls_goodness_of_fit_ref 1.009
_refine_ls_hydrogen_treatment constr
_refine_ls_matrix_type full
_refine_ls_number_parameters 227
_refine_ls_number_reflns 3188
_refine_ls_number_restraints 1
_refine_ls_restrained_S_all 1.009
_refine_ls_R_factor_all 0.0749
_refine_ls_R_factor_gt 0.0532
_refine_ls_shift/su_max 0.000
_refine_ls_shift/su_mean 0.000
_refine_ls_structure_factor_coef Fsqd
_refine_ls_weighting_details 'w=1/[\s^2^(Fo^2^)+(0.0651P)^2^+0.2490P] where P=(Fo^2^+2Fc^2^)/3'
_refine_ls_weighting_scheme calc
_refine_ls_wR_factor_gt 0.1289
_refine_ls_wR_factor_ref 0.1525
_reflns_Friedel_coverage 0.878
_reflns_Friedel_fraction_full 0.954
_reflns_Friedel_fraction_max 0.944
_reflns_number_gt 2362
_reflns_number_total 3188
_reflns_threshold_expression 'I > 2\s(I)'
_cod_data_source_file d5gc06491k2.cif
_cod_data_source_block 20220304fxj_0m_a
_cod_depositor_comments
;
The following automatic conversions were performed:

data item '_chemical_absolute_configuration' value 'UNK' was changed
to 'unk' in accordance with the
/home/data/users/saulius/crontab/automatic-downloads/rss-feeds/RSC/lib/dictionaries/cif_core.dic
dictionary named 'cif_core.dic' version 2.4.2 last updated on
2011-04-26.

Automatic conversion script
Id: cif_fix_values 8170 2020-07-09 18:12:32Z antanas 

 Adding full bibliography for 7251579.cif.
;
_cod_original_sg_symbol_H-M 'P 21'
_cod_database_code 7251579
_shelx_shelxl_version_number 2016/6
_shelx_space_group_comment
;
The symmetry employed for this shelxl refinement is uniquely defined
by the following loop, which should always be used as a source of
symmetry information in preference to the above space-group names.
They are only intended as comments.
;

loop_
_space_group_symop_operation_xyz
'x, y, z'
'-x, y+1/2, -z'

loop_
_atom_site_label
_atom_site_type_symbol
_atom_site_fract_x
_atom_site_fract_y
_atom_site_fract_z
_atom_site_U_iso_or_equiv
_atom_site_adp_type
_atom_site_occupancy
_atom_site_site_symmetry_order
_atom_site_calc_flag
_atom_site_refinement_flags_posn
_atom_site_refinement_flags_adp
_atom_site_refinement_flags_occupancy
_atom_site_disorder_assembly
_atom_site_disorder_group
O001 O 0.0701(6) 0.4132(2) 0.6057(4) 0.0680(9) Uani 1 1 d . . . . .
O002 O 0.2502(6) 0.3220(2) 0.4916(5) 0.0812(11) Uani 1 1 d . . . . .
N003 N 0.3073(6) 0.5578(2) 0.5692(5) 0.0572(10) Uani 1 1 d . . . . .
N004 N 0.4415(7) 0.7023(3) 0.5618(5) 0.0716(12) Uani 1 1 d . . . . .
H00A H 0.381124 0.720520 0.632788 0.086 Uiso 1 1 calc R U . . .
H00B H 0.514898 0.738242 0.522678 0.086 Uiso 1 1 calc R U . . .
C005 C 0.2131(8) 0.3962(3) 0.5298(5) 0.0591(12) Uani 1 1 d . . . . .
C006 C 0.3137(7) 0.4753(3) 0.4932(6) 0.0557(11) Uani 1 1 d . . . . .
C007 C 0.4346(7) 0.4853(3) 0.3869(5) 0.0543(11) Uani 1 1 d . . . . .
C008 C 0.5042(7) 0.5741(3) 0.3984(5) 0.0576(11) Uani 1 1 d . . . . .
C009 C 0.4819(7) 0.4195(3) 0.2746(5) 0.0549(11) Uani 1 1 d . . . . .
C00A C 0.6235(8) 0.6155(3) 0.3068(6) 0.0623(12) Uani 1 1 d . . . . .
C00B C 0.2093(7) 0.5792(3) 0.6953(5) 0.0557(11) Uani 1 1 d . . . . .
N00C N 0.7237(8) 0.6479(3) 0.2317(6) 0.0878(15) Uani 1 1 d . . . . .
C00D C 0.2943(8) 0.5557(3) 0.8462(6) 0.0681(13) Uani 1 1 d . . . . .
H00D H 0.415108 0.526571 0.867908 0.082 Uiso 1 1 calc R U . . .
C00E C 0.4211(7) 0.6175(3) 0.5119(6) 0.0567(11) Uani 1 1 d . . . . .
C00F C 0.3341(8) 0.3738(3) 0.1745(6) 0.0641(13) Uani 1 1 d . . . . .
H00F H 0.203041 0.383463 0.179475 0.077 Uiso 1 1 calc R U . . .
C00G C 0.6755(8) 0.4047(3) 0.2634(6) 0.0671(13) Uani 1 1 d . . . . .
H00G H 0.776663 0.435797 0.327576 0.081 Uiso 1 1 calc R U . . .
C00H C 0.0351(8) 0.6244(4) 0.6633(6) 0.0682(13) Uani 1 1 d . . . . .
H00H H -0.019229 0.641645 0.561279 0.082 Uiso 1 1 calc R U . . .
C00I C 0.1963(10) 0.5762(4) 0.9660(7) 0.0839(17) Uani 1 1 d . . . . .
H00I H 0.251090 0.560055 1.068472 0.101 Uiso 1 1 calc R U . . .
C00J C 0.3800(11) 0.3138(4) 0.0673(6) 0.0788(16) Uani 1 1 d . . . . .
H00J H 0.279546 0.283992 -0.000035 0.095 Uiso 1 1 calc R U . . .
C00K C -0.0333(9) 0.3375(4) 0.6530(7) 0.0778(16) Uani 1 1 d . . . . .
H00C H 0.058374 0.298179 0.719486 0.093 Uiso 1 1 calc R U . . .
H00E H -0.099556 0.304478 0.561958 0.093 Uiso 1 1 calc R U . . .
C00L C -0.0597(9) 0.6444(4) 0.7836(8) 0.0842(17) Uani 1 1 d . . . . .
H00L H -0.178992 0.674772 0.762086 0.101 Uiso 1 1 calc R U . . .
C00M C 0.0203(10) 0.6200(4) 0.9338(7) 0.0819(17) Uani 1 1 d . . . . .
H00M H -0.045033 0.633149 1.014110 0.098 Uiso 1 1 calc R U . . .
C00N C 0.5718(13) 0.2981(4) 0.0597(7) 0.0857(19) Uani 1 1 d . . . . .
H00N H 0.601791 0.256669 -0.010850 0.103 Uiso 1 1 calc R U . . .
C00O C 0.7193(11) 0.3431(4) 0.1558(8) 0.0831(18) Uani 1 1 d . . . . .
H00O H 0.849748 0.332815 0.149579 0.100 Uiso 1 1 calc R U . . .
C00P C -0.1807(12) 0.3738(6) 0.7411(10) 0.115(3) Uani 1 1 d . . . . .
H00K H -0.256342 0.419754 0.680397 0.173 Uiso 1 1 calc R U . . .
H00P H -0.112830 0.397816 0.839266 0.173 Uiso 1 1 calc R U . . .
H00Q H -0.267130 0.327139 0.759850 0.173 Uiso 1 1 calc R U . . .

loop_
_atom_site_aniso_label
_atom_site_aniso_U_11
_atom_site_aniso_U_22
_atom_site_aniso_U_33
_atom_site_aniso_U_23
_atom_site_aniso_U_13
_atom_site_aniso_U_12
O001 0.071(2) 0.0531(19) 0.088(2) -0.0040(16) 0.0367(19) -0.0093(16)
O002 0.105(3) 0.0425(19) 0.109(3) 0.0011(18) 0.054(2) 0.0016(18)
N003 0.063(2) 0.0424(19) 0.070(2) -0.0021(16) 0.0216(19) 0.0011(17)
N004 0.091(3) 0.044(2) 0.085(3) -0.005(2) 0.032(3) -0.003(2)
C005 0.066(3) 0.046(3) 0.069(3) 0.003(2) 0.020(2) 0.001(2)
C006 0.062(3) 0.041(2) 0.066(3) -0.0027(19) 0.018(2) -0.001(2)
C007 0.054(3) 0.043(2) 0.066(3) -0.0044(19) 0.015(2) -0.001(2)
C008 0.063(3) 0.046(2) 0.066(3) 0.000(2) 0.019(2) -0.004(2)
C009 0.063(3) 0.040(2) 0.065(3) 0.0018(18) 0.019(2) 0.002(2)
C00A 0.072(3) 0.049(2) 0.069(3) -0.003(2) 0.022(3) -0.005(2)
C00B 0.060(3) 0.042(2) 0.067(3) -0.0009(19) 0.017(2) 0.005(2)
N00C 0.111(4) 0.074(3) 0.090(3) -0.005(2) 0.046(3) -0.019(3)
C00D 0.074(4) 0.060(3) 0.069(3) 0.008(2) 0.011(3) 0.013(2)
C00E 0.062(3) 0.039(2) 0.071(3) 0.001(2) 0.020(2) -0.003(2)
C00F 0.071(4) 0.052(3) 0.070(3) -0.002(2) 0.015(3) -0.009(2)
C00G 0.067(3) 0.056(3) 0.083(3) -0.003(2) 0.026(3) -0.001(2)
C00H 0.063(3) 0.069(3) 0.073(3) 0.006(2) 0.015(3) 0.015(3)
C00I 0.118(5) 0.074(3) 0.063(3) 0.005(3) 0.025(3) 0.004(4)
C00J 0.109(5) 0.057(3) 0.073(3) -0.008(2) 0.024(3) -0.015(3)
C00K 0.085(4) 0.069(3) 0.087(4) 0.007(3) 0.035(3) -0.018(3)
C00L 0.074(4) 0.086(4) 0.099(4) -0.005(3) 0.032(3) 0.020(3)
C00M 0.098(5) 0.073(4) 0.084(4) -0.004(3) 0.039(3) 0.006(3)
C00N 0.134(6) 0.052(3) 0.085(4) -0.005(3) 0.055(4) -0.011(3)
C00O 0.090(5) 0.065(3) 0.108(4) 0.002(3) 0.055(4) 0.011(3)
C00P 0.112(6) 0.131(7) 0.122(6) -0.001(5) 0.071(5) -0.026(5)

loop_
_atom_type_symbol
_atom_type_description
_atom_type_scat_dispersion_real
_atom_type_scat_dispersion_imag
_atom_type_scat_source
C C 0.0181 0.0091 'International Tables Vol C Tables 4.2.6.8 and 6.1.1.4'
H H 0.0000 0.0000 'International Tables Vol C Tables 4.2.6.8 and 6.1.1.4'
N N 0.0311 0.0180 'International Tables Vol C Tables 4.2.6.8 and 6.1.1.4'
O O 0.0492 0.0322 'International Tables Vol C Tables 4.2.6.8 and 6.1.1.4'

loop_
_geom_angle_atom_site_label_1
_geom_angle_atom_site_label_2
_geom_angle_atom_site_label_3
_geom_angle
_geom_angle_site_symmetry_1
_geom_angle_site_symmetry_3
_geom_angle_publ_flag
C005 O001 C00K 117.0(4) . . ?
C00E N003 C006 109.5(4) . . ?
C00E N003 C00B 122.2(4) . . ?
C006 N003 C00B 128.2(4) . . ?
C00E N004 H00A 120.0 . . ?
C00E N004 H00B 120.0 . . ?
H00A N004 H00B 120.0 . . ?
O002 C005 O001 122.6(4) . . ?
O002 C005 C006 124.1(4) . . ?
O001 C005 C006 113.3(4) . . ?
C007 C006 N003 107.5(4) . . ?
C007 C006 C005 128.6(4) . . ?
N003 C006 C005 123.9(4) . . ?
C006 C007 C008 107.5(4) . . ?
C006 C007 C009 128.3(4) . . ?
C008 C007 C009 124.2(4) . . ?
C00E C008 C00A 124.5(4) . . ?
C00E C008 C007 107.9(4) . . ?
C00A C008 C007 127.5(4) . . ?
C00G C009 C00F 118.5(4) . . ?
C00G C009 C007 120.3(4) . . ?
C00F C009 C007 121.1(4) . . ?
N00C C00A C008 178.7(6) . . ?
C00H C00B C00D 120.8(5) . . ?
C00H C00B N003 119.4(4) . . ?
C00D C00B N003 119.8(4) . . ?
C00B C00D C00I 118.8(5) . . ?
C00B C00D H00D 120.6 . . ?
C00I C00D H00D 120.6 . . ?
N004 C00E N003 122.7(4) . . ?
N004 C00E C008 129.6(4) . . ?
N003 C00E C008 107.7(4) . . ?
C00J C00F C009 120.6(5) . . ?
C00J C00F H00F 119.7 . . ?
C009 C00F H00F 119.7 . . ?
C009 C00G C00O 120.1(5) . . ?
C009 C00G H00G 119.9 . . ?
C00O C00G H00G 119.9 . . ?
C00B C00H C00L 119.5(5) . . ?
C00B C00H H00H 120.2 . . ?
C00L C00H H00H 120.2 . . ?
C00M C00I C00D 120.4(5) . . ?
C00M C00I H00I 119.8 . . ?
C00D C00I H00I 119.8 . . ?
C00N C00J C00F 120.4(6) . . ?
C00N C00J H00J 119.8 . . ?
C00F C00J H00J 119.8 . . ?
O001 C00K C00P 106.6(5) . . ?
O001 C00K H00C 110.4 . . ?
C00P C00K H00C 110.4 . . ?
O001 C00K H00E 110.4 . . ?
C00P C00K H00E 110.4 . . ?
H00C C00K H00E 108.6 . . ?
C00M C00L C00H 120.5(6) . . ?
C00M C00L H00L 119.8 . . ?
C00H C00L H00L 119.8 . . ?
C00I C00M C00L 119.9(5) . . ?
C00I C00M H00M 120.0 . . ?
C00L C00M H00M 120.0 . . ?
C00O C00N C00J 120.0(5) . . ?
C00O C00N H00N 120.0 . . ?
C00J C00N H00N 120.0 . . ?
C00N C00O C00G 120.3(6) . . ?
C00N C00O H00O 119.8 . . ?
C00G C00O H00O 119.8 . . ?
C00K C00P H00K 109.5 . . ?
C00K C00P H00P 109.5 . . ?
H00K C00P H00P 109.5 . . ?
C00K C00P H00Q 109.5 . . ?
H00K C00P H00Q 109.5 . . ?
H00P C00P H00Q 109.5 . . ?

loop_
_geom_bond_atom_site_label_1
_geom_bond_atom_site_label_2
_geom_bond_distance
_geom_bond_site_symmetry_2
_geom_bond_publ_flag
O001 C005 1.324(6) . ?
O001 C00K 1.452(6) . ?
O002 C005 1.210(6) . ?
N003 C00E 1.358(6) . ?
N003 C006 1.416(6) . ?
N003 C00B 1.442(6) . ?
N004 C00E 1.349(6) . ?
N004 H00A 0.8600 . ?
N004 H00B 0.8600 . ?
C005 C006 1.449(7) . ?
C006 C007 1.379(7) . ?
C007 C008 1.420(6) . ?
C007 C009 1.477(6) . ?
C008 C00E 1.405(6) . ?
C008 C00A 1.408(7) . ?
C009 C00G 1.384(7) . ?
C009 C00F 1.387(7) . ?
C00A N00C 1.156(6) . ?
C00B C00H 1.366(6) . ?
C00B C00D 1.375(7) . ?
C00D C00I 1.393(8) . ?
C00D H00D 0.9300 . ?
C00F C00J 1.384(7) . ?
C00F H00F 0.9300 . ?
C00G C00O 1.397(8) . ?
C00G H00G 0.9300 . ?
C00H C00L 1.381(7) . ?
C00H H00H 0.9300 . ?
C00I C00M 1.365(9) . ?
C00I H00I 0.9300 . ?
C00J C00N 1.366(9) . ?
C00J H00J 0.9300 . ?
C00K C00P 1.502(9) . ?
C00K H00C 0.9700 . ?
C00K H00E 0.9700 . ?
C00L C00M 1.366(9) . ?
C00L H00L 0.9300 . ?
C00M H00M 0.9300 . ?
C00N C00O 1.364(10) . ?
C00N H00N 0.9300 . ?
C00O H00O 0.9300 . ?
C00P H00K 0.9600 . ?
C00P H00P 0.9600 . ?
C00P H00Q 0.9600 . ?
